data_1542104
loop_
_publ_author_name
'Bakakin, V.V.'
'Belov, N.V.'

_publ_section_title
;
 Crystal structure of paracelsian
;
_journal_name_full Kristallografiya
_journal_page_first 864
_journal_page_last 868
_journal_volume 5
_journal_year 1960
_chemical_formula_sum 'Al2 Ba O8 Si2'
_chemical_name_systematic 'Ba (Al2 Si2 O8)'
_space_group_IT_number 14
_symmetry_space_group_name_Hall '-P 2yab'
_symmetry_space_group_name_H-M 'P 1 21/a 1'
_cell_angle_alpha 90
_cell_angle_beta 90
_cell_angle_gamma 90
_cell_formula_units_Z 4
_cell_length_a 9.08
_cell_length_b 9.58
_cell_length_c 8.58
_cell_volume 746.343
_citation_journal_id_ASTM KRISAJ
_cod_data_source_file Bakakin_KRISAJ_1960_36.cif
_cod_data_source_block Al2Ba1O8Si2
_cod_original_cell_volume 746.3433
_cod_original_sg_symbol_Hall '-P 2ybc (z,y,-x)'
_cod_original_formula_sum 'Al2 Ba1 O8 Si2'
_cod_database_code 1542104

loop_
_symmetry_equiv_pos_as_xyz
x,y,z
-x+1/2,y+1/2,-z
-x,-y,-z
x-1/2,-y-1/2,z

loop_
_atom_site_label
_atom_site_type_symbol
_atom_site_fract_x
_atom_site_fract_y
_atom_site_fract_z
_atom_site_occupancy
_atom_site_U_iso_or_equiv
O3 O-2 0.13 0.36 0.454 1 0.0
O8 O-2 0.209 0.412 0.758 1 0.0
Si2 Si+4 0.27 0.417 0.938 1 0.0
O7 O-2 0.007 0.173 0.255 1 0.0
O4 O-2 0.128 0.365 0.046 1 0.0
O6 O-2 0.417 0.316 0.94 1 0.0
O1 O-2 0.194 0.088 0.501 1 0.0
Al1 Al+3 0.274 0.419 0.571 1 0.0
Ba1 Ba+2 0.397 0.088 0.751 1 0.0
Al2 Al+3 0.064 0.196 0.067 1 0.0
O2 O-2 0.195 0.083 0.003 1 0.0
O5 O-2 0.428 0.313 0.555 1 0.0
Si1 Si+4 0.067 0.196 0.435 1 0.0
